data_2202217
loop_
_publ_author_name
'Karaday\?i, Nevzat'
'G\"oz\"uye\;sil, Sanem '
'G\"uzel, Bilgehan '
'Kazak ,Canan'
'B\"uy\"ukg\"ung\"or, Orhan'

_publ_section_title
;
 <i>N</i>-[3,5-Bis(trifluoromethyl)phenyl]-3-methoxysalicylaldimine
;
_journal_issue 6
_journal_name_full 'Acta Crystallographica Section E'
_journal_page_first o851
_journal_page_last o853
_journal_paper_doi 10.1107/S1600536803010730
_journal_volume 59
_journal_year 2003
_chemical_formula_iupac 'C16 H11 F6 N O2'
_chemical_formula_moiety 'C16 H11 F6 N O2'
_chemical_formula_sum 'C16 H11 F6 N O2'
_chemical_formula_weight 363.26
_chemical_name_systematic
;
N-[3,5-bis(trifluoromethyl)phenyl]-3-methoxysalicylaldimine
;
_space_group_IT_number 14
_symmetry_cell_setting monoclinic
_symmetry_space_group_name_Hall '-P 2yab'
_symmetry_space_group_name_H-M 'P 1 21/a 1'
_atom_sites_solution_hydrogens geom
_atom_sites_solution_primary direct
_atom_sites_solution_secondary difmap
_cell_angle_alpha 90.00
_cell_angle_beta 116.140(5)
_cell_angle_gamma 90.00
_cell_formula_units_Z 4
_cell_length_a 7.2130(14)
_cell_length_b 29.196(4)
_cell_length_c 7.8870(16)
_cell_measurement_reflns_used 35
_cell_measurement_temperature 180(2)
_cell_measurement_theta_max 25
_cell_measurement_theta_min 5
_cell_volume 1491.0(5)
_computing_cell_refinement XSCANS
_computing_data_collection 'XSCANS (Siemens, 1991)'
_computing_data_reduction 'SHELXTL (Bruker,2001)'
_computing_molecular_graphics 'ORTEPIII (Burnett & Johnson, 1996)'
_computing_publication_material
;
WinGX (Farrugia, 1999), PARST (Nardelli, 1995) and PLATON (Spek, 1997)
;
_computing_structure_refinement 'SHELXL97 (Sheldrick, 1997)'
_computing_structure_solution 'SHELXS97 (Sheldrick, 1997)'
_diffrn_ambient_temperature 180(2)
_diffrn_measured_fraction_theta_full 0.983
_diffrn_measured_fraction_theta_max 0.983
_diffrn_measurement_device_type 'Siemens P4'
_diffrn_measurement_method \w
_diffrn_radiation_monochromator graphite
_diffrn_radiation_source 'fine-focus sealed tube'
_diffrn_radiation_type MoK\a
_diffrn_radiation_wavelength 0.71073
_diffrn_reflns_av_R_equivalents 0.0444
_diffrn_reflns_av_sigmaI/netI 0.0320
_diffrn_reflns_limit_h_max 8
_diffrn_reflns_limit_h_min -8
_diffrn_reflns_limit_k_max 34
_diffrn_reflns_limit_k_min -34
_diffrn_reflns_limit_l_max 9
_diffrn_reflns_limit_l_min -9
_diffrn_reflns_number 17689
_diffrn_reflns_theta_full 25.00
_diffrn_reflns_theta_max 25.00
_diffrn_reflns_theta_min 3.56
_diffrn_standards_decay_% none
_diffrn_standards_interval_time 120
_diffrn_standards_number 1
_exptl_absorpt_coefficient_mu 0.157
_exptl_absorpt_correction_type none
_exptl_crystal_colour yellow
_exptl_crystal_density_diffrn 1.618
_exptl_crystal_density_method 'not measured'
_exptl_crystal_description plate
_exptl_crystal_F_000 736
_exptl_crystal_size_max 0.20
_exptl_crystal_size_mid 0.20
_exptl_crystal_size_min 0.01
_refine_diff_density_max 0.403
_refine_diff_density_min -0.296
_refine_ls_extinction_coef 0.0051(3)
_refine_ls_extinction_expression Fc^*^=kFc[1+0.001xFc^2^\l^3^/sin(2\q)]^-1/4^
_refine_ls_extinction_method SHELXL97
_refine_ls_goodness_of_fit_ref 1.125
_refine_ls_hydrogen_treatment constr
_refine_ls_matrix_type full
_refine_ls_number_parameters 255
_refine_ls_number_reflns 2591
_refine_ls_number_restraints 179
_refine_ls_restrained_S_all 1.109
_refine_ls_R_factor_all 0.0956
_refine_ls_R_factor_gt 0.0695
_refine_ls_shift/su_max 0.060
_refine_ls_shift/su_mean 0.010
_refine_ls_structure_factor_coef Fsqd
_refine_ls_weighting_details 'calc w = 1/[\s^2^(Fo^2^)+(0.0926P)^2^+] where P = (Fo^2^+2Fc^2^)/3'
_refine_ls_weighting_scheme calc
_refine_ls_wR_factor_gt 0.1732
_refine_ls_wR_factor_ref 0.1949
_reflns_number_gt 1891
_reflns_number_total 2591
_reflns_threshold_expression I>2\s(I)
_cod_data_source_file wn6153.cif
_cod_data_source_block I
_cod_depositor_comments
;
The following automatic conversions were performed:
'_symmetry_cell_setting' value 'Monoclinic' changed to 'monoclinic'
according to '/home/saulius/struct/CIF-dictionaries/cif_core.dic'
dictionary named 'cif_core.dic' version 2.4.1 from 2010-06-29.

Automatic conversion script
Id: cif_fix_enum 1527 2010-12-29 10:47:43Z saulius 

The following automatic conversions were performed:

'_symmetry_cell_setting' value 'Monoclinic' changed to 'monoclinic'
according to /home/saulius/struct/CIF-dictionaries/cif_core.dic
dictionary named 'cif_core.dic' version 2.4.1 from 2010-06-29.

Automatic conversion script
Id: cif_fix_values 1715 2011-07-08 13:25:40Z adriana 
;
_cod_original_sg_symbol_H-M 'P 21/a'
_cod_database_code 2202217
_cod_database_fobs_code 2202217

loop_
_symmetry_equiv_pos_as_xyz
'x, y, z'
'-x+1/2, y+1/2, -z'
'-x, -y, -z'
'x-1/2, -y-1/2, z'

loop_
_atom_site_label
_atom_site_fract_x
_atom_site_fract_y
_atom_site_fract_z
_atom_site_U_iso_or_equiv
_atom_site_adp_type
_atom_site_calc_flag
_atom_site_refinement_flags
_atom_site_occupancy
_atom_site_disorder_assembly
_atom_site_disorder_group
_atom_site_type_symbol
C11 0.5012(5) 0.42955(10) 0.2477(5) 0.0494(8) Uani d D 1 A . C
C16 0.6443(6) 0.46950(12) 0.3042(6) 0.0666(10) Uani d DU 1 . . C
F4A 0.7690(12) 0.4688(2) 0.2219(11) 0.095(3) Uani d PDU 0.616(17) A 1 F
F5A 0.7613(10) 0.4715(2) 0.4821(9) 0.081(2) Uani d PDU 0.616(17) A 1 F
F6A 0.5399(10) 0.5091(2) 0.2567(18) 0.116(4) Uani d PDU 0.616(17) A 1 F
F4B 0.8416(13) 0.4581(4) 0.360(4) 0.161(9) Uani d PDU 0.384(17) A 2 F
F5B 0.652(5) 0.4894(7) 0.459(3) 0.162(8) Uani d PDU 0.384(17) A 2 F
F6B 0.608(2) 0.5015(5) 0.1866(16) 0.116(6) Uani d PDU 0.384(17) A 2 F
O1 0.4825(3) 0.21511(7) 0.3284(3) 0.0472(6) Uani d . 1 . . O
H1 0.4534 0.2414 0.2894 0.071 Uiso calc R 1 . . H
O2 0.6126(4) 0.13593(7) 0.4965(3) 0.0589(7) Uani d . 1 . . O
N1 0.5042(4) 0.30521(8) 0.3468(3) 0.0404(6) Uani d . 1 . . N
C1 0.8777(5) 0.25443(12) 0.7857(5) 0.0530(8) Uani d . 1 . . C
H1A 0.9355 0.2814 0.8500 0.064 Uiso calc R 1 . . H
C2 0.9467(5) 0.21297(14) 0.8728(5) 0.0591(10) Uani d . 1 . . C
H2 1.0523 0.2120 0.9952 0.071 Uiso calc R 1 . . H
C3 0.8608(5) 0.17307(13) 0.7802(5) 0.0541(9) Uani d . 1 . . C
H3 0.9076 0.1452 0.8409 0.065 Uiso calc R 1 . . H
C4 0.7063(5) 0.17384(10) 0.5987(5) 0.0459(8) Uani d . 1 . . C
C5 0.6345(4) 0.21577(10) 0.5071(4) 0.0400(7) Uani d . 1 . . C
C6 0.7209(4) 0.25630(10) 0.6010(4) 0.0425(7) Uani d . 1 . . C
C7 0.6489(5) 0.30035(10) 0.5142(4) 0.0435(7) Uani d . 1 . . C
H7 0.7106 0.3265 0.5832 0.052 Uiso calc R 1 . . H
C8 0.7141(7) 0.09310(12) 0.5656(6) 0.0729(11) Uani d . 1 . . C
H8A 0.6346 0.0689 0.4833 0.109 Uiso calc R 1 . . H
H8B 0.7268 0.0878 0.6904 0.109 Uiso calc R 1 . . H
H8C 0.8489 0.0939 0.5695 0.109 Uiso calc R 1 . . H
C9 0.4415(4) 0.34986(9) 0.2761(4) 0.0394(7) Uani d . 1 A . C
C10 0.5772(5) 0.38647(11) 0.3171(5) 0.0481(8) Uani d . 1 . . C
H10 0.7180 0.3821 0.3905 0.058 Uiso calc R 1 A . H
C12 0.2946(5) 0.43644(10) 0.1331(4) 0.0489(8) Uani d . 1 . . C
H12 0.2452 0.4655 0.0873 0.059 Uiso calc R 1 A . H
C13 0.1622(4) 0.39965(10) 0.0874(4) 0.0430(7) Uani d . 1 A . C
C14 0.2343(4) 0.35660(10) 0.1592(4) 0.0420(7) Uani d . 1 . . C
H14 0.1429 0.3321 0.1286 0.050 Uiso calc R 1 A . H
C15 -0.0591(5) 0.40608(12) -0.0418(5) 0.0598(9) Uani d . 1 . . C
F1 -0.1019(4) 0.39142(11) -0.2155(4) 0.1065(10) Uani d . 1 A . F
F2 -0.1826(3) 0.38267(10) 0.0063(4) 0.1091(11) Uani d . 1 A . F
F3 -0.1187(4) 0.44886(8) -0.0660(4) 0.1055(10) Uani d . 1 A . F

loop_
_atom_site_aniso_label
_atom_site_aniso_U_11
_atom_site_aniso_U_22
_atom_site_aniso_U_33
_atom_site_aniso_U_12
_atom_site_aniso_U_13
_atom_site_aniso_U_23
C11 0.0527(18) 0.0379(18) 0.0528(19) -0.0082(14) 0.0188(16) -0.0001(14)
C16 0.063(2) 0.050(2) 0.074(3) -0.0132(17) 0.019(2) 0.0028(18)
F4A 0.094(5) 0.099(5) 0.102(5) -0.045(4) 0.052(4) -0.003(3)
F5A 0.082(4) 0.068(4) 0.066(3) -0.033(3) 0.008(2) -0.009(2)
F6A 0.072(3) 0.036(2) 0.192(9) -0.012(2) 0.013(4) 0.008(4)
F4B 0.072(5) 0.094(7) 0.26(2) -0.035(4) 0.018(8) 0.019(9)
F5B 0.27(2) 0.108(12) 0.130(10) -0.120(13) 0.112(13) -0.066(9)
F6B 0.103(9) 0.099(9) 0.095(6) -0.062(7) -0.002(5) 0.049(6)
O1 0.0510(12) 0.0376(11) 0.0488(13) 0.0070(9) 0.0181(10) 0.0019(9)
O2 0.0706(15) 0.0412(13) 0.0665(15) 0.0131(11) 0.0319(13) 0.0097(11)
N1 0.0417(13) 0.0362(14) 0.0456(15) 0.0002(10) 0.0215(12) 0.0002(11)
C1 0.0461(17) 0.063(2) 0.0486(19) -0.0059(15) 0.0195(15) 0.0014(16)
C2 0.0422(17) 0.083(3) 0.0482(19) 0.0028(17) 0.0159(15) 0.0180(19)
C3 0.0471(17) 0.064(2) 0.057(2) 0.0133(16) 0.0284(16) 0.0226(17)
C4 0.0469(17) 0.0444(18) 0.055(2) 0.0078(14) 0.0305(16) 0.0074(15)
C5 0.0330(14) 0.0467(17) 0.0421(16) 0.0060(12) 0.0181(13) 0.0071(13)
C6 0.0384(15) 0.0510(18) 0.0420(16) 0.0018(13) 0.0212(13) 0.0031(14)
C7 0.0446(16) 0.0401(17) 0.0500(18) -0.0041(13) 0.0248(15) -0.0033(14)
C8 0.091(3) 0.049(2) 0.090(3) 0.026(2) 0.050(2) 0.022(2)
C9 0.0448(16) 0.0334(15) 0.0426(16) 0.0013(12) 0.0217(13) -0.0012(12)
C10 0.0435(16) 0.0466(18) 0.0525(19) -0.0054(13) 0.0194(14) 0.0017(14)
C12 0.0571(19) 0.0339(16) 0.0516(19) -0.0006(13) 0.0203(16) 0.0008(14)
C13 0.0451(16) 0.0384(16) 0.0427(17) 0.0005(13) 0.0167(13) -0.0023(13)
C14 0.0443(16) 0.0366(16) 0.0433(17) -0.0054(12) 0.0177(13) -0.0054(13)
C15 0.0520(19) 0.046(2) 0.065(2) -0.0001(16) 0.0111(17) -0.0034(16)
F1 0.0835(17) 0.132(2) 0.0635(16) 0.0026(15) -0.0051(13) -0.0167(15)
F2 0.0465(12) 0.119(2) 0.139(2) -0.0020(13) 0.0198(14) 0.0519(18)
F3 0.0679(14) 0.0559(15) 0.148(3) 0.0164(11) 0.0063(15) -0.0013(15)

loop_
_atom_type_symbol
_atom_type_description
_atom_type_scat_dispersion_real
_atom_type_scat_dispersion_imag
_atom_type_scat_source
C C 0.0033 0.0016 'International Tables Vol C Tables 4.2.6.8 and 6.1.1.4'
H H 0.0000 0.0000 'International Tables Vol C Tables 4.2.6.8 and 6.1.1.4'
F F 0.0171 0.0103 'International Tables Vol C Tables 4.2.6.8 and 6.1.1.4'
N N 0.0061 0.0033 'International Tables Vol C Tables 4.2.6.8 and 6.1.1.4'
O O 0.0106 0.0060 'International Tables Vol C Tables 4.2.6.8 and 6.1.1.4'

loop_
_geom_angle_atom_site_label_1
_geom_angle_atom_site_label_2
_geom_angle_atom_site_label_3
_geom_angle
_geom_angle_publ_flag
C12 C11 C10 121.2(3) ?
C12 C11 C16 119.3(3) yes
C10 C11 C16 119.5(3) yes
F6B C16 F5A 126.5(7) ?
F6B C16 F4A 67.3(8) ?
F5A C16 F4A 106.0(5) ?
F6B C16 F5B 105.3(10) ?
F5A C16 F5B 39.9(12) ?
F4A C16 F5B 133.9(9) ?
F6B C16 F4B 105.8(9) ?
F5A C16 F4B 63.7(10) ?
F4A C16 F4B 45.6(10) ?
F5B C16 F4B 101.3(11) ?
F6B C16 F6A 41.0(7) ?
F5A C16 F6A 106.5(6) ?
F4A C16 F6A 107.2(6) ?
F5B C16 F6A 70.9(11) ?
F4B C16 F6A 133.9(6) ?
F6B C16 C11 117.9(6) ?
F5A C16 C11 113.6(4) ?
F4A C16 C11 111.9(4) ?
F5B C16 C11 111.2(7) ?
F4B C16 C11 113.7(5) ?
F6A C16 C11 111.2(4) ?
C5 O1 H1 109.5 ?
C4 O2 C8 116.6(3) yes
C7 N1 C9 118.9(3) yes
C2 C1 C6 120.3(3) ?
C2 C1 H1A 119.8 ?
C6 C1 H1A 119.8 ?
C1 C2 C3 120.3(3) ?
C1 C2 H2 119.9 ?
C3 C2 H2 119.9 ?
C4 C3 C2 120.7(3) ?
C4 C3 H3 119.6 ?
C2 C3 H3 119.6 ?
O2 C4 C3 124.6(3) ?
O2 C4 C5 115.5(3) yes
C3 C4 C5 119.9(3) ?
O1 C5 C6 122.4(3) yes
O1 C5 C4 118.1(3) yes
C6 C5 C4 119.5(3) ?
C5 C6 C1 119.3(3) ?
C5 C6 C7 121.6(3) yes
C1 C6 C7 119.1(3) yes
N1 C7 C6 123.2(3) yes
N1 C7 H7 118.4 ?
C6 C7 H7 118.4 ?
O2 C8 H8A 109.5 ?
O2 C8 H8B 109.5 ?
H8A C8 H8B 109.5 ?
O2 C8 H8C 109.5 ?
H8A C8 H8C 109.5 ?
H8B C8 H8C 109.5 ?
C14 C9 C10 119.4(3) ?
C14 C9 N1 117.3(3) yes
C10 C9 N1 123.3(3) yes
C9 C10 C11 119.5(3) ?
C9 C10 H10 120.3 ?
C11 C10 H10 120.3 ?
C13 C12 C11 119.0(3) ?
C13 C12 H12 120.5 ?
C11 C12 H12 120.5 ?
C12 C13 C14 120.7(3) ?
C12 C13 C15 119.7(3) yes
C14 C13 C15 119.6(3) yes
C9 C14 C13 120.3(3) ?
C9 C14 H14 119.9 ?
C13 C14 H14 119.9 ?
F2 C15 F3 108.7(3) ?
F2 C15 F1 104.6(3) ?
F3 C15 F1 104.1(3) ?
F2 C15 C13 113.6(3) ?
F3 C15 C13 114.1(3) ?
F1 C15 C13 110.9(3) ?

loop_
_geom_bond_atom_site_label_1
_geom_bond_atom_site_label_2
_geom_bond_site_symmetry_2
_geom_bond_distance
_geom_bond_publ_flag
C11 C12 . 1.375(5) ?
C11 C10 . 1.385(4) ?
C11 C16 . 1.489(5) ?
C16 F6B . 1.260(8) ?
C16 F5A . 1.281(7) ?
C16 F4A . 1.322(6) ?
C16 F5B . 1.328(10) ?
C16 F4B . 1.333(9) ?
C16 F6A . 1.340(6) ?
O1 C5 . 1.352(3) yes
O1 H1 . 0.8200 ?
O2 C4 . 1.361(4) yes
O2 C8 . 1.430(4) yes
N1 C7 . 1.280(4) yes
N1 C9 . 1.412(4) yes
C1 C2 . 1.372(5) ?
C1 C6 . 1.398(4) ?
C1 H1A . 0.9300 ?
C2 C3 . 1.369(5) ?
C2 H2 . 0.9300 ?
C3 C4 . 1.373(4) ?
C3 H3 . 0.9300 ?
C4 C5 . 1.400(4) ?
C5 C6 . 1.390(4) ?
C6 C7 . 1.442(4) yes
C7 H7 . 0.9300 ?
C8 H8A . 0.9600 ?
C8 H8B . 0.9600 ?
C8 H8C . 0.9600 ?
C9 C14 . 1.382(4) ?
C9 C10 . 1.388(4) ?
C10 H10 . 0.9300 ?
C12 C13 . 1.376(4) ?
C12 H12 . 0.9300 ?
C13 C14 . 1.382(4) ?
C13 C15 . 1.479(4) ?
C14 H14 . 0.9300 ?
C15 F2 . 1.305(4) ?
C15 F3 . 1.307(4) ?
C15 F1 . 1.336(4) ?

loop_
_geom_hbond_atom_site_label_D
_geom_hbond_atom_site_label_H
_geom_hbond_atom_site_label_A
_geom_hbond_site_symmetry_A
_geom_hbond_distance_DH
_geom_hbond_distance_HA
_geom_hbond_distance_DA
_geom_hbond_angle_DHA
_geom_hbond_publ_flag
O1 H1 N1 . 0.82 1.91 2.635(3) 146 yes
C7 H7 F1 1_656 0.93 2.46 3.387(4) 175 yes

loop_
_geom_torsion_atom_site_label_1
_geom_torsion_atom_site_label_2
_geom_torsion_atom_site_label_3
_geom_torsion_atom_site_label_4
_geom_torsion
C12 C11 C16 F6B -34.5(13)
C10 C11 C16 F6B 147.9(12)
C12 C11 C16 F5A 130.3(5)
C10 C11 C16 F5A -47.2(6)
C12 C11 C16 F4A -109.6(6)
C10 C11 C16 F4A 72.8(6)
C12 C11 C16 F5B 87.1(16)
C10 C11 C16 F5B -90.4(16)
C12 C11 C16 F4B -159.3(14)
C10 C11 C16 F4B 23.2(14)
C12 C11 C16 F6A 10.2(9)
C10 C11 C16 F6A -167.3(7)
C6 C1 C2 C3 -0.8(5)
C1 C2 C3 C4 0.7(5)
C8 O2 C4 C3 -15.4(4)
C8 O2 C4 C5 165.0(3)
C2 C3 C4 O2 -180.0(3)
C2 C3 C4 C5 -0.4(5)
O2 C4 C5 O1 -0.5(4)
C3 C4 C5 O1 179.9(3)
O2 C4 C5 C6 179.8(2)
C3 C4 C5 C6 0.1(4)
O1 C5 C6 C1 -180.0(2)
C4 C5 C6 C1 -0.2(4)
O1 C5 C6 C7 1.7(4)
C4 C5 C6 C7 -178.6(3)
C2 C1 C6 C5 0.5(4)
C2 C1 C6 C7 178.9(3)
C9 N1 C7 C6 178.5(3)
C5 C6 C7 N1 -0.7(4)
C1 C6 C7 N1 -179.0(3)
C7 N1 C9 C14 -144.5(3)
C7 N1 C9 C10 36.1(4)
C14 C9 C10 C11 3.1(5)
N1 C9 C10 C11 -177.5(3)
C12 C11 C10 C9 -2.4(5)
C16 C11 C10 C9 175.1(3)
C10 C11 C12 C13 0.0(5)
C16 C11 C12 C13 -177.5(3)
C11 C12 C13 C14 1.7(5)
C11 C12 C13 C15 -177.6(3)
C10 C9 C14 C13 -1.5(4)
N1 C9 C14 C13 179.1(3)
C12 C13 C14 C9 -0.9(5)
C15 C13 C14 C9 178.3(3)
C12 C13 C15 F2 -141.0(3)
C14 C13 C15 F2 39.7(5)
C12 C13 C15 F3 -15.6(5)
C14 C13 C15 F3 165.1(3)
C12 C13 C15 F1 101.5(4)
C14 C13 C15 F1 -77.7(4)
